data_2224219
loop_
_publ_author_name
'Gong, Xiaoning'
'Wang, Zuoxiang'
'Liu, Yan'

_publ_section_title
;
 4-(3-Methylphenyl)-3-phenyl-5-(2-pyridyl)-4<i>H</i>-1,2,4-triazole
;
_journal_coeditor_code GK2238
_journal_issue 12
_journal_name_full 'Acta Crystallographica Section E'
_journal_page_first o3214
_journal_paper_doi 10.1107/S1600536809049174
_journal_volume 65
_journal_year 2009
_chemical_formula_iupac 'C20 H16 N4'
_chemical_formula_moiety 'C20 H16 N4'
_chemical_formula_sum 'C20 H16 N4'
_chemical_formula_weight 312.37
_chemical_name_systematic
;
4-(3-Methylphenyl)-3-phenyl-5-(2-pyridyl)-4<i>H</i>-1,2,4-triazole
;
_space_group_IT_number 14
_symmetry_cell_setting monoclinic
_symmetry_space_group_name_Hall '-P 2ybc'
_symmetry_space_group_name_H-M 'P 1 21/c 1'
_atom_sites_solution_hydrogens geom
_atom_sites_solution_primary direct
_atom_sites_solution_secondary difmap
_audit_creation_method SHELXL-97
_cell_angle_alpha 90.00
_cell_angle_beta 124.655(16)
_cell_angle_gamma 90.00
_cell_formula_units_Z 4
_cell_length_a 11.246(3)
_cell_length_b 9.377(2)
_cell_length_c 18.956(5)
_cell_measurement_reflns_used 3426
_cell_measurement_temperature 293(2)
_cell_measurement_theta_max 27.4603
_cell_measurement_theta_min 2.2649
_cell_volume 1644.3(8)
_computing_cell_refinement 'CrystalClear (Rigaku, 2005)'
_computing_data_collection 'CrystalClear (Rigaku, 2005)'
_computing_data_reduction 'CrystalClear (Rigaku, 2005)'
_computing_molecular_graphics 'SHELXTL (Sheldrick, 2008)'
_computing_publication_material 'PRPKAPPA (Ferguson, 1999)'
_computing_structure_refinement 'SHELXL97 (Sheldrick, 2008)'
_computing_structure_solution 'SHELXS97 (Sheldrick, 2008)'
_diffrn_ambient_temperature 293(2)
_diffrn_measured_fraction_theta_full 0.996
_diffrn_measured_fraction_theta_max 0.996
_diffrn_measurement_device_type 'Rigaku SCXmini'
_diffrn_measurement_method '\w scan'
_diffrn_radiation_monochromator graphite
_diffrn_radiation_source 'fine-focus sealed tube'
_diffrn_radiation_type MoK\a
_diffrn_radiation_wavelength 0.71073
_diffrn_reflns_av_R_equivalents 0.0399
_diffrn_reflns_av_sigmaI/netI 0.0302
_diffrn_reflns_limit_h_max 14
_diffrn_reflns_limit_h_min -14
_diffrn_reflns_limit_k_max 12
_diffrn_reflns_limit_k_min -12
_diffrn_reflns_limit_l_max 24
_diffrn_reflns_limit_l_min -24
_diffrn_reflns_number 16277
_diffrn_reflns_theta_full 27.47
_diffrn_reflns_theta_max 27.47
_diffrn_reflns_theta_min 2.26
_diffrn_standards_decay_% 0
_diffrn_standards_interval_count 0
_diffrn_standards_interval_time 0
_diffrn_standards_number 0
_exptl_absorpt_coefficient_mu 0.077
_exptl_absorpt_correction_T_max 1.0000
_exptl_absorpt_correction_T_min 0.7868
_exptl_absorpt_correction_type multi-scan
_exptl_absorpt_process_details '(CrystalClear; Rigaku, 2005)'
_exptl_crystal_colour white
_exptl_crystal_density_diffrn 1.262
_exptl_crystal_density_method 'not measured'
_exptl_crystal_description block
_exptl_crystal_F_000 656
_exptl_crystal_size_max 0.65
_exptl_crystal_size_mid 0.50
_exptl_crystal_size_min 0.27
_refine_diff_density_max 0.312
_refine_diff_density_min -0.228
_refine_ls_extinction_method none
_refine_ls_goodness_of_fit_ref 1.057
_refine_ls_hydrogen_treatment constr
_refine_ls_matrix_type full
_refine_ls_number_parameters 218
_refine_ls_number_reflns 3751
_refine_ls_number_restraints 0
_refine_ls_restrained_S_all 1.057
_refine_ls_R_factor_all 0.0845
_refine_ls_R_factor_gt 0.0574
_refine_ls_shift/su_max 0.000
_refine_ls_shift/su_mean 0.000
_refine_ls_structure_factor_coef Fsqd
_refine_ls_weighting_details 'calc w=1/[\s^2^(Fo^2^)+(0.0823P)^2^+0.1727P] where P=(Fo^2^+2Fc^2^)/3'
_refine_ls_weighting_scheme calc
_refine_ls_wR_factor_gt 0.1442
_refine_ls_wR_factor_ref 0.1615
_reflns_number_gt 2691
_reflns_number_total 3751
_reflns_threshold_expression I>2sigma(I)
_cod_data_source_file gk2238.cif
_cod_data_source_block I
_cod_original_cell_volume 1644.3(7)
_cod_original_sg_symbol_H-M 'P 21/c'
_cod_database_code 2224219
_cod_database_fobs_code 2224219

loop_
_symmetry_equiv_pos_as_xyz
'x, y, z'
'-x, y+1/2, -z+1/2'
'-x, -y, -z'
'x, -y-1/2, z-1/2'

loop_
_atom_site_type_symbol
_atom_site_label
_atom_site_fract_x
_atom_site_fract_y
_atom_site_fract_z
_atom_site_U_iso_or_equiv
_atom_site_adp_type
_atom_site_calc_flag
_atom_site_refinement_flags
_atom_site_occupancy
_atom_site_disorder_assembly
_atom_site_disorder_group
C C1 0.91724(18) -0.14398(19) 0.88581(11) 0.0461(4) Uani d . 1 . .
C C2 0.74890(17) -0.02378(18) 0.77576(11) 0.0447(4) Uani d . 1 . .
C C3 1.05742(18) -0.1952(2) 0.95950(11) 0.0481(4) Uani d . 1 . .
C C4 1.0759(2) -0.3404(2) 0.97830(14) 0.0603(5) Uani d . 1 . .
H H4 1.0017 -0.4038 0.9427 0.072 Uiso calc R 1 . .
C C5 1.2038(2) -0.3906(2) 1.04945(15) 0.0703(6) Uani d . 1 . .
H H5 1.2151 -0.4876 1.0619 0.084 Uiso calc R 1 . .
C C6 1.3143(2) -0.2978(3) 1.10189(14) 0.0684(6) Uani d . 1 . .
H H6 1.4005 -0.3317 1.1498 0.082 Uiso calc R 1 . .
C C7 1.2969(2) -0.1545(2) 1.08313(12) 0.0618(5) Uani d . 1 . .
H H7 1.3719 -0.0917 1.1186 0.074 Uiso calc R 1 . .
C C8 1.16981(19) -0.1029(2) 1.01265(11) 0.0513(4) Uani d . 1 . .
H H8 1.1594 -0.0058 1.0007 0.062 Uiso calc R 1 . .
C C9 0.67146(17) 0.07496(19) 0.70258(10) 0.0457(4) Uani d . 1 . .
C C10 0.6617(2) 0.1881(3) 0.59246(13) 0.0687(6) Uani d . 1 . .
H H10 0.7040 0.2101 0.5636 0.082 Uiso calc R 1 . .
C C11 0.5267(2) 0.2440(2) 0.56156(13) 0.0679(6) Uani d . 1 . .
H H11 0.4792 0.3009 0.5127 0.081 Uiso calc R 1 . .
C C12 0.4644(2) 0.2140(2) 0.60434(13) 0.0625(5) Uani d . 1 . .
H H12 0.3740 0.2507 0.5852 0.075 Uiso calc R 1 . .
C C13 0.53747(18) 0.1287(2) 0.67597(12) 0.0529(5) Uani d . 1 . .
H H13 0.4973 0.1074 0.7062 0.063 Uiso calc R 1 . .
C C14 1.00456(17) 0.05403(19) 0.83598(10) 0.0445(4) Uani d . 1 . .
C C15 1.08632(18) -0.0030(2) 0.80966(11) 0.0510(4) Uani d . 1 . .
H H15 1.0713 -0.0967 0.7903 0.061 Uiso calc R 1 . .
C C16 1.19103(19) 0.0793(2) 0.81200(13) 0.0595(5) Uani d . 1 . .
C C17 1.2116(2) 0.2171(3) 0.84272(14) 0.0676(6) Uani d . 1 . .
H H17 1.2815 0.2735 0.8447 0.081 Uiso calc R 1 . .
C C18 1.1320(2) 0.2735(2) 0.87042(13) 0.0693(6) Uani d . 1 . .
H H18 1.1494 0.3660 0.8917 0.083 Uiso calc R 1 . .
C C19 1.0255(2) 0.1913(2) 0.86644(12) 0.0583(5) Uani d . 1 . .
H H19 0.9695 0.2283 0.8840 0.070 Uiso calc R 1 . .
C C20 1.2756(3) 0.0194(3) 0.7795(2) 0.1004(10) Uani d . 1 . .
H H20A 1.2660 0.0814 0.7363 0.151 Uiso calc R 1 . .
H H20B 1.2390 -0.0734 0.7555 0.151 Uiso calc R 1 . .
H H20C 1.3757 0.0120 0.8262 0.151 Uiso calc R 1 . .
N N1 0.68517(15) -0.12089(17) 0.79297(10) 0.0527(4) Uani d . 1 . .
N N2 0.79217(16) -0.19790(17) 0.86336(10) 0.0536(4) Uani d . 1 . .
N N3 0.89575(14) -0.03337(15) 0.83260(9) 0.0441(3) Uani d . 1 . .
N N4 0.73453(16) 0.1044(2) 0.66152(10) 0.0615(5) Uani d . 1 . .

loop_
_atom_site_aniso_label
_atom_site_aniso_U_11
_atom_site_aniso_U_22
_atom_site_aniso_U_33
_atom_site_aniso_U_12
_atom_site_aniso_U_13
_atom_site_aniso_U_23
C1 0.0450(9) 0.0508(9) 0.0478(9) -0.0015(8) 0.0295(8) 0.0013(8)
C2 0.0375(9) 0.0539(9) 0.0450(9) -0.0015(7) 0.0247(8) -0.0039(8)
C3 0.0455(9) 0.0578(10) 0.0489(9) 0.0031(8) 0.0316(8) 0.0057(8)
C4 0.0523(11) 0.0593(12) 0.0703(12) -0.0002(9) 0.0354(10) 0.0096(10)
C5 0.0653(13) 0.0683(13) 0.0807(15) 0.0140(11) 0.0436(12) 0.0243(12)
C6 0.0563(12) 0.0908(16) 0.0562(11) 0.0201(11) 0.0308(10) 0.0193(11)
C7 0.0533(11) 0.0786(14) 0.0473(10) 0.0022(10) 0.0250(9) -0.0035(10)
C8 0.0529(10) 0.0559(10) 0.0445(9) 0.0026(8) 0.0273(9) 0.0014(8)
C9 0.0408(9) 0.0534(10) 0.0433(9) -0.0030(7) 0.0242(8) -0.0071(7)
C10 0.0587(12) 0.0980(16) 0.0542(11) 0.0093(12) 0.0349(10) 0.0124(11)
C11 0.0525(12) 0.0875(15) 0.0519(11) 0.0106(10) 0.0226(10) 0.0141(11)
C12 0.0395(10) 0.0748(13) 0.0626(12) 0.0098(9) 0.0227(9) 0.0021(10)
C13 0.0409(9) 0.0652(11) 0.0542(10) -0.0010(8) 0.0280(8) -0.0045(9)
C14 0.0375(9) 0.0542(10) 0.0400(8) -0.0046(7) 0.0210(7) 0.0040(7)
C15 0.0403(9) 0.0629(11) 0.0487(10) -0.0006(8) 0.0245(8) 0.0053(8)
C16 0.0403(10) 0.0791(14) 0.0584(11) 0.0024(9) 0.0277(9) 0.0208(10)
C17 0.0481(11) 0.0823(15) 0.0605(12) -0.0146(10) 0.0237(10) 0.0190(11)
C18 0.0746(14) 0.0596(12) 0.0589(12) -0.0203(10) 0.0292(11) -0.0003(10)
C19 0.0645(12) 0.0581(11) 0.0536(11) -0.0049(9) 0.0344(10) 0.0005(9)
C20 0.0799(17) 0.123(2) 0.132(2) 0.0221(16) 0.0802(18) 0.047(2)
N1 0.0420(8) 0.0610(9) 0.0584(9) -0.0034(7) 0.0304(7) -0.0005(8)
N2 0.0450(8) 0.0583(9) 0.0599(9) -0.0028(7) 0.0314(8) 0.0045(7)
N3 0.0379(7) 0.0515(8) 0.0450(7) -0.0017(6) 0.0249(6) 0.0015(6)
N4 0.0491(9) 0.0881(12) 0.0516(9) 0.0111(8) 0.0313(8) 0.0086(8)

loop_
_atom_type_symbol
_atom_type_description
_atom_type_scat_dispersion_real
_atom_type_scat_dispersion_imag
_atom_type_scat_source
C C 0.0033 0.0016 'International Tables Vol C Tables 4.2.6.8 and 6.1.1.4'
H H 0.0000 0.0000 'International Tables Vol C Tables 4.2.6.8 and 6.1.1.4'
N N 0.0061 0.0033 'International Tables Vol C Tables 4.2.6.8 and 6.1.1.4'

loop_
_geom_angle_atom_site_label_1
_geom_angle_atom_site_label_2
_geom_angle_atom_site_label_3
_geom_angle_site_symmetry_1
_geom_angle_site_symmetry_3
_geom_angle
_geom_angle_publ_flag
N2 C1 N3 . . 110.12(15) ?
N2 C1 C3 . . 123.56(16) ?
N3 C1 C3 . . 126.29(15) ?
N1 C2 N3 . . 110.15(15) ?
N1 C2 C9 . . 123.91(15) ?
N3 C2 C9 . . 125.86(15) ?
C8 C3 C4 . . 118.92(17) ?
C8 C3 C1 . . 122.00(17) ?
C4 C3 C1 . . 119.04(17) ?
C5 C4 C3 . . 120.3(2) ?
C5 C4 H4 . . 119.9 ?
C3 C4 H4 . . 119.9 ?
C6 C5 C4 . . 120.2(2) ?
C6 C5 H5 . . 119.9 ?
C4 C5 H5 . . 119.9 ?
C5 C6 C7 . . 119.64(19) ?
C5 C6 H6 . . 120.2 ?
C7 C6 H6 . . 120.2 ?
C8 C7 C6 . . 120.8(2) ?
C8 C7 H7 . . 119.6 ?
C6 C7 H7 . . 119.6 ?
C7 C8 C3 . . 120.15(19) ?
C7 C8 H8 . . 119.9 ?
C3 C8 H8 . . 119.9 ?
N4 C9 C13 . . 122.49(17) ?
N4 C9 C2 . . 116.73(15) ?
C13 C9 C2 . . 120.72(16) ?
N4 C10 C11 . . 123.52(19) ?
N4 C10 H10 . . 118.2 ?
C11 C10 H10 . . 118.2 ?
C12 C11 C10 . . 118.65(19) ?
C12 C11 H11 . . 120.7 ?
C10 C11 H11 . . 120.7 ?
C11 C12 C13 . . 119.03(18) ?
C11 C12 H12 . . 120.5 ?
C13 C12 H12 . . 120.5 ?
C12 C13 C9 . . 119.16(18) ?
C12 C13 H13 . . 120.4 ?
C9 C13 H13 . . 120.4 ?
C19 C14 C15 . . 121.67(16) ?
C19 C14 N3 . . 119.22(16) ?
C15 C14 N3 . . 119.10(16) ?
C14 C15 C16 . . 120.07(19) ?
C14 C15 H15 . . 120.0 ?
C16 C15 H15 . . 120.0 ?
C17 C16 C15 . . 117.99(19) ?
C17 C16 C20 . . 121.9(2) ?
C15 C16 C20 . . 120.1(2) ?
C18 C17 C16 . . 122.09(18) ?
C18 C17 H17 . . 119.0 ?
C16 C17 H17 . . 119.0 ?
C17 C18 C19 . . 119.6(2) ?
C17 C18 H18 . . 120.2 ?
C19 C18 H18 . . 120.2 ?
C14 C19 C18 . . 118.5(2) ?
C14 C19 H19 . . 120.7 ?
C18 C19 H19 . . 120.7 ?
C16 C20 H20A . . 109.5 ?
C16 C20 H20B . . 109.5 ?
H20A C20 H20B . . 109.5 ?
C16 C20 H20C . . 109.5 ?
H20A C20 H20C . . 109.5 ?
H20B C20 H20C . . 109.5 ?
C2 N1 N2 . . 107.66(14) ?
C1 N2 N1 . . 107.09(14) ?
C2 N3 C1 . . 104.97(13) ?
C2 N3 C14 . . 127.64(14) ?
C1 N3 C14 . . 127.40(13) ?
C10 N4 C9 . . 117.14(16) ?

loop_
_geom_bond_atom_site_label_1
_geom_bond_atom_site_label_2
_geom_bond_site_symmetry_2
_geom_bond_distance
_geom_bond_publ_flag
C1 N2 . 1.317(2) ?
C1 N3 . 1.369(2) ?
C1 C3 . 1.470(2) ?
C2 N1 . 1.310(2) ?
C2 N3 . 1.368(2) ?
C2 C9 . 1.472(2) ?
C3 C8 . 1.383(3) ?
C3 C4 . 1.393(3) ?
C4 C5 . 1.379(3) ?
C4 H4 . 0.9300 ?
C5 C6 . 1.373(3) ?
C5 H5 . 0.9300 ?
C6 C7 . 1.375(3) ?
C6 H6 . 0.9300 ?
C7 C8 . 1.375(3) ?
C7 H7 . 0.9300 ?
C8 H8 . 0.9300 ?
C9 N4 . 1.346(2) ?
C9 C13 . 1.384(2) ?
C10 N4 . 1.335(3) ?
C10 C11 . 1.383(3) ?
C10 H10 . 0.9300 ?
C11 C12 . 1.368(3) ?
C11 H11 . 0.9300 ?
C12 C13 . 1.375(3) ?
C12 H12 . 0.9300 ?
C13 H13 . 0.9300 ?
C14 C19 . 1.375(3) ?
C14 C15 . 1.379(2) ?
C14 N3 . 1.444(2) ?
C15 C16 . 1.388(2) ?
C15 H15 . 0.9300 ?
C16 C17 . 1.381(3) ?
C16 C20 . 1.504(3) ?
C17 C18 . 1.375(3) ?
C17 H17 . 0.9300 ?
C18 C19 . 1.390(3) ?
C18 H18 . 0.9300 ?
C19 H19 . 0.9300 ?
C20 H20A . 0.9600 ?
C20 H20B . 0.9600 ?
C20 H20C . 0.9600 ?
N1 N2 . 1.387(2) ?

loop_
_geom_hbond_atom_site_label_D
_geom_hbond_atom_site_label_H
_geom_hbond_atom_site_label_A
_geom_hbond_site_symmetry_A
_geom_hbond_distance_DH
_geom_hbond_distance_HA
_geom_hbond_distance_DA
_geom_hbond_angle_DHA
_geom_hbond_publ_flag
C12 H12 N2 2_656 0.93 2.60 3.375(3) 141.5 y
C20 H20A N2 2_756 0.96 2.62 3.549(4) 162.7 y
C10 H10 Cg1 2_756 0.93 2.72 3.646(3) 174.5 y

loop_
_cod_related_entry_id
_cod_related_entry_database
_cod_related_entry_code
1 ChemSpider 24743920
